data_2010075
loop_
_publ_author_name
'Baggio, R.F.'
'Perec, M.'
'Garland, M.T.'

_publ_section_title Bis(1,3-benzothiazole-2-thiolato-<i>N</i>,<i>S</i>')(2,2'-bipyridine-<i>N</i>,<i>N</i>')cadmium(II)
_journal_issue 10
_journal_name_full 'Acta Crystallographica Section C'
_journal_page_first 1594
_journal_page_last 1596
_journal_paper_doi 10.1107/S0108270194005019
_journal_volume 50
_journal_year 1994
_chemical_formula_moiety '[Cd (C7 H4 N1 S2)2 (C10 H8 N2 )]'
_chemical_formula_structural 'C24 H16 Cd N4 S4'
_chemical_formula_sum 'C24 H16 Cd N4 S4'
_chemical_formula_weight 601.05
_chemical_name_common
;
Bis(2-mercaptobenzothiazolato)- 2-2'- bipyridine-cadmium(II)
;
_chemical_name_systematic
;
Bis(benzothiazole-2-thiolate)- 2-2'- bipyridine-cadmium(II)
;
_space_group_IT_number 15
_symmetry_cell_setting monoclinic
_symmetry_space_group_name_Hall '-C 2yc'
_symmetry_space_group_name_H-M 'C 1 2/c 1'
_cell_angle_alpha 90.00
_cell_angle_beta 93.210(10)
_cell_angle_gamma 90.00
_cell_formula_units_Z 4
_cell_length_a 19.411(4)
_cell_length_b 8.5580(10)
_cell_length_c 14.522(2)
_cell_measurement_reflns_used 25
_cell_measurement_temperature 293(2)
_cell_measurement_theta_max 12.5
_cell_measurement_theta_min 7.5
_cell_volume 2408.6(7)
_computing_cell_refinement 'Siemens P3/P4-PC version V4.27 (1991)'
_computing_data_collection 'Siemens P3/P4-PC version V4.27 (1991)'
_computing_data_reduction 'XDISK in SHELXTL/PC (Sheldrick,1991)'
_computing_molecular_graphics 'XP in SHELXTL/PC (Sheldrick,1991)'
_computing_publication_material 'CIFTAB in SHELXL93 (Sheldrick,1993)'
_computing_structure_refinement 'SHELXL93 (Sheldrick, 1993)'
_computing_structure_solution 'XS in SHELXTL/PC (Sheldrick,1991)'
_diffrn_ambient_temperature 293(2)
_diffrn_measurement_device 'Siemens R3m'
_diffrn_measurement_method \q/2\q
_diffrn_radiation_monochromator graphite
_diffrn_radiation_source 'fine-focus sealed tube'
_diffrn_radiation_type MoK\a
_diffrn_radiation_wavelength 0.71073
_diffrn_reflns_av_R_equivalents 0.0202
_diffrn_reflns_av_sigmaI/netI 0.0545
_diffrn_reflns_limit_h_max 20
_diffrn_reflns_limit_h_min -20
_diffrn_reflns_limit_k_max 9
_diffrn_reflns_limit_k_min 0
_diffrn_reflns_limit_l_max 15
_diffrn_reflns_limit_l_min 0
_diffrn_reflns_number 1665
_diffrn_reflns_theta_max 22.55
_diffrn_reflns_theta_min 2.10
_diffrn_standards_decay_% 0.0
_diffrn_standards_interval_count 98
_diffrn_standards_number 2
_exptl_absorpt_coefficient_mu 1.274
_exptl_absorpt_correction_T_max 0.7899
_exptl_absorpt_correction_T_min 0.6250
_exptl_absorpt_correction_type empirical
_exptl_crystal_colour Green-yellow
_exptl_crystal_density_diffrn 1.658
_exptl_crystal_description prism
_exptl_crystal_F_000 1200
_exptl_crystal_size_max 0.30
_exptl_crystal_size_mid 0.22
_exptl_crystal_size_min 0.12
_refine_diff_density_max 0.30
_refine_diff_density_min -0.36
_refine_ls_extinction_method none
_refine_ls_goodness_of_fit_all 1.059
_refine_ls_goodness_of_fit_obs 1.11
_refine_ls_hydrogen_treatment noref
_refine_ls_matrix_type full
_refine_ls_number_parameters 150
_refine_ls_number_reflns 1586
_refine_ls_number_restraints 0
_refine_ls_restrained_S_all 1.059
_refine_ls_restrained_S_obs 1.113
_refine_ls_R_factor_all 0.0676
_refine_ls_R_factor_obs 0.041
_refine_ls_shift/esd_max <0.001
_refine_ls_shift/esd_mean 0.000
_refine_ls_structure_factor_coef Fsqd
_refine_ls_weighting_scheme
;calc w = 1/[\s^2^(F~o~^2^) + (0.0342P)^2^], where
P = (F~o~^2^ + 2F~c~^2^)/3
;
_refine_ls_wR_factor_all 0.0833
_refine_ls_wR_factor_obs 0.074
_reflns_number_observed 1175
_reflns_number_total 1586
_reflns_observed_criterion >2\s(I)
_cod_data_source_file ab1143.cif
_cod_data_source_block cd_bpy
_cod_depositor_comments
;
The following automatic conversions were performed:
'_symmetry_cell_setting' value 'Monoclinic' changed to 'monoclinic'
according to '/home/saulius/struct/CIF-dictionaries/cif_core.dic'
dictionary named 'cif_core.dic' version 2.4.1 from 2010-06-29.

Automatic conversion script
Id: cif_fix_enum 1527 2010-12-29 10:47:43Z saulius 

The following automatic conversions were performed:

'_symmetry_cell_setting' value 'Monoclinic' changed to 'monoclinic'
according to /home/saulius/struct/CIF-dictionaries/cif_core.dic
dictionary named 'cif_core.dic' version 2.4.1 from
2010-06-29.

'_geom_torsion_publ_flag' value 'N' changed to 'n'
according to /home/saulius/struct/CIF-dictionaries/cif_core.dic
dictionary named 'cif_core.dic' version 2.4.1 from 2010-06-29 (61
time).

Automatic conversion script
Id: cif_fix_values 1715 2011-07-08 13:25:40Z adriana 
;
_cod_original_sg_symbol_H-M 'C 2/c'
_cod_original_formula_sum 'C24 H16 Cd1 N4 S4'
_cod_database_code 2010075

loop_
_symmetry_equiv_pos_as_xyz
'x, y, z'
'x, -y, z+1/2'
'x+1/2, y+1/2, z'
'x+1/2, -y+1/2, z+1/2'
'-x, -y, -z'
'-x, y, -z-1/2'
'-x+1/2, -y+1/2, -z'
'-x+1/2, y+1/2, -z-1/2'

loop_
_atom_site_aniso_label
_atom_site_aniso_U_11
_atom_site_aniso_U_22
_atom_site_aniso_U_33
_atom_site_aniso_U_12
_atom_site_aniso_U_13
_atom_site_aniso_U_23
Cd 0.0499(4) 0.0369(4) 0.0693(5) 0.000 -0.0165(3) 0.000
S1 0.0584(11) 0.0696(11) 0.0757(13) -0.0096(9) -0.0064(10) -0.0137(10)
S2 0.0715(12) 0.0835(14) 0.0664(13) -0.0302(10) -0.0114(10) -0.0139(10)
N1 0.067(4) 0.041(3) 0.076(4) -0.001(3) -0.006(3) 0.002(3)
N2 0.050(3) 0.047(3) 0.065(4) 0.001(3) -0.018(3) -0.001(3)
C1 0.086(6) 0.060(5) 0.090(6) -0.007(4) 0.001(5) -0.004(5)
C2 0.097(6) 0.102(7) 0.082(6) -0.030(5) 0.015(5) -0.009(5)
C3 0.141(8) 0.076(6) 0.108(8) -0.044(6) 0.001(6) 0.017(6)
C4 0.122(7) 0.044(4) 0.102(6) -0.017(5) -0.001(5) -0.003(5)
C5 0.061(5) 0.040(4) 0.077(5) -0.004(3) -0.014(4) 0.004(3)
C6 0.060(4) 0.046(4) 0.059(4) -0.002(3) -0.016(4) 0.008(3)
C7 0.082(5) 0.070(5) 0.062(5) 0.000(4) -0.019(4) -0.001(4)
C8 0.110(6) 0.081(5) 0.058(5) 0.001(5) 0.001(5) 0.000(4)
C9 0.081(5) 0.075(5) 0.081(6) -0.017(4) 0.007(5) 0.001(4)
C10 0.079(6) 0.066(5) 0.089(6) -0.020(4) -0.016(5) -0.009(4)
C11 0.062(4) 0.052(4) 0.066(5) -0.013(3) -0.010(4) -0.006(3)
C12 0.055(4) 0.046(4) 0.065(5) -0.003(3) -0.016(3) -0.004(3)

loop_
_atom_site_label
_atom_site_fract_x
_atom_site_fract_y
_atom_site_fract_z
_atom_site_U_iso_or_equiv
_atom_site_thermal_displace_type
_atom_site_calc_flag
_atom_site_refinement_flags
_atom_site_occupancy
_atom_site_disorder_group
_atom_site_type_symbol
Cd 0 0.10704(7) 0.2500 0.0528(3) Uani d S 1 . Cd
S1 -0.05433(9) -0.0195(2) 0.09865(13) 0.0683(5) Uani d . 1 . S
S2 -0.19428(9) -0.1587(2) 0.13181(12) 0.0744(6) Uani d . 1 . S
N1 0.0327(3) 0.3330(6) 0.1716(4) 0.0618(15) Uani d . 1 . N
N2 -0.1165(3) -0.0230(6) 0.2583(4) 0.0546(13) Uani d . 1 . N
C1 0.0651(4) 0.3260(9) 0.0931(6) 0.079(2) Uani d . 1 . C
H1 0.0693(4) 0.2221(9) 0.0690(6) 0.080 Uiso d R 1 . H
C2 0.0882(4) 0.4565(12) 0.0490(5) 0.093(3) Uani d . 1 . C
H2 0.1123(4) 0.4354(12) -0.0056(5) 0.080 Uiso d R 1 . H
C3 0.0753(5) 0.5977(11) 0.0873(7) 0.109(3) Uani d . 1 . C
H3 0.0943(5) 0.6883(11) 0.0592(7) 0.080 Uiso d R 1 . H
C4 0.0407(4) 0.6076(9) 0.1660(6) 0.089(2) Uani d . 1 . C
H4 0.0363(4) 0.7109(9) 0.1908(6) 0.080 Uiso d R 1 . H
C5 0.0191(3) 0.4740(7) 0.2077(4) 0.060(2) Uani d . 1 . C
C6 -0.1762(3) -0.0682(6) 0.3005(5) 0.056(2) Uani d . 1 . C
C7 -0.1899(4) -0.0443(8) 0.3918(5) 0.072(2) Uani d . 1 . C
H7 -0.1563(4) 0.0074(8) 0.4321(5) 0.080 Uiso d R 1 . H
C8 -0.2519(4) -0.0945(9) 0.4217(5) 0.083(2) Uani d . 1 . C
H8 -0.2579(4) -0.0704(9) 0.4853(5) 0.080 Uiso d R 1 . H
C9 -0.3011(4) -0.1656(8) 0.3632(6) 0.079(2) Uani d . 1 . C
H9 -0.3435(4) -0.1968(8) 0.3889(6) 0.080 Uiso d R 1 . H
C10 -0.2876(4) -0.1917(8) 0.2725(6) 0.079(2) Uani d . 1 . C
H10 -0.3210(4) -0.2436(8) 0.2320(6) 0.080 Uiso d R 1 . H
C11 -0.2254(3) -0.1437(7) 0.2413(4) 0.060(2) Uani d . 1 . C
C12 -0.1187(3) -0.0605(6) 0.1700(5) 0.056(2) Uani d . 1 . C

loop_
_atom_type_symbol
_atom_type_description
_atom_type_scat_dispersion_real
_atom_type_scat_dispersion_imag
_atom_type_scat_source
C C 0.0033 0.0016 'International Tables Vol C Tables 4.2.6.8 and 6.1.1.4'
H H 0.0000 0.0000 'International Tables Vol C Tables 4.2.6.8 and 6.1.1.4'
Cd Cd -0.8075 1.2024 'International Tables Vol C Tables 4.2.6.8 and 6.1.1.4'
S S 0.1246 0.1234 'International Tables Vol C Tables 4.2.6.8 and 6.1.1.4'
N N 0.0061 0.0033 'International Tables Vol C Tables 4.2.6.8 and 6.1.1.4'

loop_
_geom_angle_atom_site_label_1
_geom_angle_atom_site_label_2
_geom_angle_atom_site_label_3
_geom_angle_site_symmetry_1
_geom_angle_site_symmetry_3
_geom_angle
_geom_angle_publ_flag
N1 Cd N1 . 6_556 69.2(3) yes
N1 Cd N2 . . 130.7(2) yes
N1 Cd N2 6_556 . 94.2(2) yes
N1 Cd N2 . 6_556 94.2(2) yes
N1 Cd N2 6_556 6_556 130.7(2) yes
N2 Cd N2 . 6_556 127.8(2) yes
N1 Cd S1 . . 92.34(14) yes
N1 Cd S1 6_556 . 129.79(13) yes
N2 Cd S1 . . 62.55(13) yes
N2 Cd S1 6_556 . 95.57(12) yes
N1 Cd S1 . 6_556 129.79(13) yes
N1 Cd S1 6_556 6_556 92.34(14) yes
N2 Cd S1 . 6_556 95.57(12) yes
N2 Cd S1 6_556 6_556 62.55(13) yes
S1 Cd S1 . 6_556 131.15(8) yes
C12 S1 Cd . . 81.3(2) yes
C11 S2 C12 . . 90.2(3) yes
C1 N1 C5 . . 119.0(6) yes
C1 N1 Cd . . 122.0(5) yes
C5 N1 Cd . . 119.0(5) yes
C12 N2 C6 . . 112.1(5) yes
C12 N2 Cd . . 92.3(4) yes
C6 N2 Cd . . 155.4(4) yes
N1 C1 C2 . . 122.8(7) yes
C3 C2 C1 . . 117.4(8) yes
C2 C3 C4 . . 120.6(8) yes
C3 C4 C5 . . 119.8(8) yes
N1 C5 C4 . . 120.2(6) yes
N1 C5 C5 . 6_556 116.4(4) yes
C4 C5 C5 . 6_556 123.4(5) yes
C7 C6 N2 . . 126.1(6) yes
C7 C6 C11 . . 119.6(7) yes
N2 C6 C11 . . 114.3(6) yes
C8 C7 C6 . . 118.5(7) yes
C7 C8 C9 . . 122.1(7) yes
C10 C9 C8 . . 119.8(7) yes
C9 C10 C11 . . 119.0(7) yes
C10 C11 C6 . . 120.9(6) yes
C10 C11 S2 . . 129.5(5) yes
C6 C11 S2 . . 109.6(5) yes
N2 C12 S1 . . 123.8(5) yes
N2 C12 S2 . . 113.9(5) yes
S1 C12 S2 . . 122.4(4) yes

loop_
_geom_bond_atom_site_label_1
_geom_bond_atom_site_label_2
_geom_bond_site_symmetry_2
_geom_bond_distance
_geom_bond_publ_flag
Cd N1 . 2.349(5) yes
Cd N1 6_556 2.349(5) yes
Cd N2 . 2.529(5) yes
Cd N2 6_556 2.529(5) yes
Cd S1 . 2.618(2) yes
Cd S1 6_556 2.618(2) yes
S1 C12 . 1.704(7) yes
S2 C11 . 1.737(7) yes
S2 C12 . 1.754(6) yes
N1 C1 . 1.335(8) yes
N1 C5 . 1.347(7) yes
N2 C12 . 1.320(7) yes
N2 C6 . 1.396(7) yes
C1 C2 . 1.375(10) yes
C2 C3 . 1.359(11) yes
C3 C4 . 1.360(10) yes
C4 C5 . 1.371(9) yes
C5 C5 6_556 1.470(12) yes
C6 C7 . 1.381(8) yes
C6 C11 . 1.407(8) yes
C7 C8 . 1.371(9) yes
C8 C9 . 1.383(9) yes
C9 C10 . 1.375(9) yes
C10 C11 . 1.375(8) yes

loop_
_geom_torsion_atom_site_label_1
_geom_torsion_atom_site_label_2
_geom_torsion_atom_site_label_3
_geom_torsion_atom_site_label_4
_geom_torsion_site_symmetry_1
_geom_torsion_site_symmetry_4
_geom_torsion
_geom_torsion_publ_flag
N1 Cd S1 C12 . . -134.9(2) n
N1 Cd S1 C12 6_556 . -70.3(3) n
N2 Cd S1 C12 . . 0.6(2) n
N2 Cd S1 C12 6_556 . 130.7(2) n
S1 Cd S1 C12 6_556 . 72.7(2) n
N1 Cd N1 C1 6_556 . -179.7(6) n
N2 Cd N1 C1 . . -102.7(5) n
N2 Cd N1 C1 6_556 . 48.1(5) n
S1 Cd N1 C1 . . -47.6(5) n
S1 Cd N1 C1 6_556 . 105.4(5) n
N1 Cd N1 C5 6_556 . 1.1(3) n
N2 Cd N1 C5 . . 78.1(5) n
N2 Cd N1 C5 6_556 . -131.1(5) n
S1 Cd N1 C5 . . 133.2(4) n
S1 Cd N1 C5 6_556 . -73.8(5) n
N1 Cd N2 C12 . . 66.5(4) n
N1 Cd N2 C12 6_556 . 132.5(4) n
N2 Cd N2 C12 6_556 . -75.5(3) n
S1 Cd N2 C12 . . -0.8(3) n
S1 Cd N2 C12 6_556 . -134.8(3) n
N1 Cd N2 C6 . . -108.8(9) n
N1 Cd N2 C6 6_556 . -42.8(9) n
N2 Cd N2 C6 6_556 . 109.3(9) n
S1 Cd N2 C6 . . -176.1(9) n
S1 Cd N2 C6 6_556 . 50.0(9) n
C5 N1 C1 C2 . . 3.1(11) n
Cd N1 C1 C2 . . -176.1(6) n
N1 C1 C2 C3 . . -1.7(12) n
C1 C2 C3 C4 . . -0.2(13) n
C2 C3 C4 C5 . . 0.6(13) n
C1 N1 C5 C4 . . -2.6(10) n
Cd N1 C5 C4 . . 176.6(5) n
C1 N1 C5 C5 . 6_556 177.8(6) n
Cd N1 C5 C5 . 6_556 -3.0(9) n
C3 C4 C5 N1 . . 0.8(11) n
C3 C4 C5 C5 . 6_556 -179.5(8) n
C12 N2 C6 C7 . . -179.3(6) n
Cd N2 C6 C7 . . -4.4(13) n
C12 N2 C6 C11 . . 0.2(7) n
Cd N2 C6 C11 . . 175.1(6) n
N2 C6 C7 C8 . . 179.1(6) n
C11 C6 C7 C8 . . -0.4(9) n
C6 C7 C8 C9 . . -1.1(11) n
C7 C8 C9 C10 . . 1.9(12) n
C8 C9 C10 C11 . . -1.1(11) n
C9 C10 C11 C6 . . -0.3(10) n
C9 C10 C11 S2 . . -179.4(5) n
C7 C6 C11 C10 . . 1.1(9) n
N2 C6 C11 C10 . . -178.5(6) n
C7 C6 C11 S2 . . -179.6(5) n
N2 C6 C11 S2 . . 0.8(6) n
C12 S2 C11 C10 . . 178.0(6) n
C12 S2 C11 C6 . . -1.2(5) n
C6 N2 C12 S1 . . 179.2(4) n
Cd N2 C12 S1 . . 1.3(5) n
C6 N2 C12 S2 . . -1.2(6) n
Cd N2 C12 S2 . . -179.1(3) n
Cd S1 C12 N2 . . -1.3(5) n
Cd S1 C12 S2 . . 179.1(4) n
C11 S2 C12 N2 . . 1.4(5) n
C11 S2 C12 S1 . . -179.0(4) n
